data_1569615
loop_
_publ_author_name
'Jiang, Wen'
'Kong, Feng'
'Del Rosal, Iker'
'Li, Meng'
'Wang, Kai'
'Maron, Laurent'
'Zhang, Lixin'

_publ_section_title
;
 A binuclear guanidinate yttrium carbyne complex: unique reactivity toward
 unsaturated C-N, C-O and C-S bonds.
;
_journal_issue 34
_journal_name_full 'Chemical science'
_journal_page_first 9154
_journal_page_last 9160
_journal_paper_doi 10.1039/d3sc03483f
_journal_volume 14
_journal_year 2023
_chemical_formula_moiety 'C97 H116 Al N8 Y2, C7 H8'
_chemical_formula_sum 'C104 H124 Al N8 Y2'
_chemical_formula_weight 1690.90
_space_group_crystal_system triclinic
_space_group_IT_number 2
_space_group_name_Hall '-P 1'
_space_group_name_H-M_alt 'P -1'
_atom_sites_solution_hydrogens mixed
_atom_sites_solution_primary iterative
_audit_creation_date 2022-08-03
_audit_creation_method
;
Olex2 1.2
(compiled 2018.05.29 svn.r3508 for OlexSys, GUI svn.r5506)
;
_audit_update_record
;
2022-08-11 deposited with the CCDC.	2023-08-03 downloaded from the CCDC.
;
_cell_angle_alpha 105.924(2)
_cell_angle_beta 103.097(2)
_cell_angle_gamma 102.186(2)
_cell_formula_units_Z 2
_cell_length_a 12.1633(5)
_cell_length_b 18.7824(6)
_cell_length_c 22.3511(8)
_cell_measurement_reflns_used 9939
_cell_measurement_temperature 173(2)
_cell_measurement_theta_max 59.04
_cell_measurement_theta_min 3.34
_cell_volume 4574.5(3)
_computing_cell_refinement 'SAINT V8.38A (?, 2016)'
_computing_data_reduction 'SAINT V8.38A (?, 2016)'
_computing_molecular_graphics 'Olex2 (Dolomanov et al., 2009)'
_computing_publication_material 'Olex2 (Dolomanov et al., 2009)'
_computing_structure_refinement 'ShelXL (Sheldrick, 2015)'
_computing_structure_solution 'olex2.solve (Bourhis et al., 2015)'
_diffrn_ambient_temperature 173.01
_diffrn_measured_fraction_theta_full 1.000
_diffrn_measured_fraction_theta_max 1.000
_diffrn_measurement_device_type 'Bruker APEX-II CCD'
_diffrn_measurement_method '\f and \w scans'
_diffrn_radiation_type GaK\a
_diffrn_radiation_wavelength 1.34138
_diffrn_reflns_av_R_equivalents 0.2260
_diffrn_reflns_av_unetI/netI 0.1018
_diffrn_reflns_Laue_measured_fraction_full 1.000
_diffrn_reflns_Laue_measured_fraction_max 1.000
_diffrn_reflns_limit_h_max 14
_diffrn_reflns_limit_h_min -14
_diffrn_reflns_limit_k_max 22
_diffrn_reflns_limit_k_min -22
_diffrn_reflns_limit_l_max 26
_diffrn_reflns_limit_l_min -26
_diffrn_reflns_number 145718
_diffrn_reflns_point_group_measured_fraction_full 1.000
_diffrn_reflns_point_group_measured_fraction_max 1.000
_diffrn_reflns_theta_full 52.998
_diffrn_reflns_theta_max 52.998
_diffrn_reflns_theta_min 3.344
_diffrn_standards_number 0
_exptl_absorpt_coefficient_mu 1.444
_exptl_absorpt_correction_T_max 0.7516
_exptl_absorpt_correction_T_min 0.4827
_exptl_absorpt_correction_type multi-scan
_exptl_absorpt_process_details sadabs
_exptl_crystal_colour red
_exptl_crystal_density_diffrn 1.228
_exptl_crystal_description block
_exptl_crystal_F_000 1790
_refine_diff_density_max 0.579
_refine_diff_density_min -1.698
_refine_diff_density_rms 0.088
_refine_ls_extinction_method none
_refine_ls_goodness_of_fit_ref 0.996
_refine_ls_hydrogen_treatment mixed
_refine_ls_matrix_type full
_refine_ls_number_parameters 1067
_refine_ls_number_reflns 16178
_refine_ls_number_restraints 0
_refine_ls_restrained_S_all 0.996
_refine_ls_R_factor_all 0.0987
_refine_ls_R_factor_gt 0.0565
_refine_ls_shift/su_max 0.001
_refine_ls_shift/su_mean 0.000
_refine_ls_structure_factor_coef Fsqd
_refine_ls_weighting_details 'w=1/[\s^2^(Fo^2^)+(0.0747P)^2^] where P=(Fo^2^+2Fc^2^)/3'
_refine_ls_weighting_scheme calc
_refine_ls_wR_factor_gt 0.1303
_refine_ls_wR_factor_ref 0.1529
_reflns_Friedel_coverage 0.000
_reflns_number_gt 10637
_reflns_number_total 16178
_reflns_threshold_expression 'I > 2\s(I)'
_cod_data_source_file d3sc03483f2.cif
_cod_data_source_block ga_200804c_a
_cod_depositor_comments 'Adding full bibliography for 1569608--1569615.cif.'
_cod_database_code 1569615
_shelx_shelxl_version_number 2018/3
_shelx_space_group_comment
;
The symmetry employed for this shelxl refinement is uniquely defined
by the following loop, which should always be used as a source of
symmetry information in preference to the above space-group names.
They are only intended as comments.
;
_olex2_refinement_description
;
1. Fixed Uiso
 At 1.2 times of:
  All C(H) groups, All C(H,H) groups
 At 1.5 times of:
  All C(H,H,H) groups
2.a Ternary CH refined with riding coordinates:
 C27(H27), C30(H30), C39(H39), C42(H42), C66(H66), C69(H69), C78(H78), C81(H81)
2.b Secondary CH2 refined with riding coordinates:
 C45(H45A,H45B), C52(H52A,H52B), C84(H84A,H84B), C91(H91A,H91B)
2.c Aromatic/amide H refined with riding coordinates:
 C2(H2), C9(H9), C10(H10), C11(H11), C12(H12), C13(H13), C15(H15), C16(H16),
 C17(H17), C18(H18), C19(H19), C23(H23), C24(H24), C25(H25), C35(H35), C36(H36),
  C37(H37), C47(H47), C48(H48), C49(H49), C50(H50), C51(H51), C54(H54),
 C55(H55), C56(H56), C57(H57), C58(H58), C62(H62), C63(H63), C64(H64), C74(H74),
  C75(H75), C76(H76), C86(H86), C87(H87), C88(H88), C89(H89), C90(H90),
 C92(H92), C93(H93), C94(H94), C95(H95), C96(H96), C100(H100), C101(H101),
 C102(H102), C103(H103), C104(H104)
2.d Idealised Me refined as rotating group:
 C5(H5A,H5B,H5C), C7(H7A,H7B,H7C), C28(H28A,H28B,H28C), C29(H29A,H29B,H29C),
 C31(H31A,H31B,H31C), C32(H32A,H32B,H32C), C40(H40A,H40B,H40C), C41(H41A,H41B,
 H41C), C43(H43A,H43B,H43C), C44(H44A,H44B,H44C), C67(H67A,H67B,H67C), C68(H68A,
 H68B,H68C), C70(H70A,H70B,H70C), C71(H71A,H71B,H71C), C79(H79A,H79B,H79C),
 C80(H80A,H80B,H80C), C82(H82A,H82B,H82C), C83(H83A,H83B,H83C), C98(H98A,H98B,
 H98C)
;
_olex2_submission_special_instructions 'No special instructions were received'

loop_
_space_group_symop_operation_xyz
'x, y, z'
'-x, -y, -z'

loop_
_atom_site_label
_atom_site_type_symbol
_atom_site_fract_x
_atom_site_fract_y
_atom_site_fract_z
_atom_site_U_iso_or_equiv
_atom_site_adp_type
_atom_site_occupancy
_atom_site_site_symmetry_order
_atom_site_calc_flag
_atom_site_refinement_flags_posn
_atom_site_refinement_flags_adp
_atom_site_refinement_flags_occupancy
_atom_site_disorder_assembly
_atom_site_disorder_group
Y1 Y 0.34737(3) 0.77791(2) 0.72927(2) 0.02691(12) Uani 1 1 d . . . . .
Y2 Y 0.24120(3) 0.61588(2) 0.74754(2) 0.02799(12) Uani 1 1 d . . . . .
C1 C 0.2695(4) 0.8016(2) 0.8361(2) 0.0294(10) Uani 1 1 d . . . . .
C2 C 0.3955(4) 0.8214(2) 0.8579(2) 0.0303(10) Uani 1 1 d . . . . .
H2 H 0.438508 0.873261 0.884454 0.036 Uiso 1 1 calc R . . . .
C3 C 0.4612(4) 0.7668(2) 0.8417(2) 0.0278(10) Uani 1 1 d . . . . .
C4 C 0.2422(5) 0.6523(3) 0.6456(2) 0.0343(11) Uani 1 1 d . . . . .
C5 C 0.0627(6) 0.6470(4) 0.8419(3) 0.088(2) Uani 1 1 d . . . . .
H5A H 0.130758 0.626538 0.844861 0.132 Uiso 1 1 calc GR . . . .
H5B H -0.008374 0.605463 0.834289 0.132 Uiso 1 1 calc GR . . . .
H5C H 0.076166 0.688619 0.882864 0.132 Uiso 1 1 calc GR . . . .
C6 C 0.0051(5) 0.5944(3) 0.6855(3) 0.0680(18) Uani 1 1 d . . . . .
C7 C -0.0926(5) 0.7284(3) 0.7530(4) 0.0730(19) Uani 1 1 d . . . . .
H7A H -0.079661 0.763911 0.728620 0.110 Uiso 1 1 calc GR . . . .
H7B H -0.101726 0.756197 0.794785 0.110 Uiso 1 1 calc GR . . . .
H7C H -0.164291 0.685460 0.727570 0.110 Uiso 1 1 calc GR . . . .
C8 C 0.2151(4) 0.8495(2) 0.8796(2) 0.0328(10) Uani 1 1 d . . . . .
C9 C 0.2440(4) 0.8595(3) 0.9458(2) 0.0404(12) Uani 1 1 d . . . . .
H9 H 0.302875 0.839096 0.964526 0.048 Uiso 1 1 calc R . . . .
C10 C 0.1868(5) 0.8993(3) 0.9847(3) 0.0499(13) Uani 1 1 d . . . . .
H10 H 0.204797 0.904410 1.029579 0.060 Uiso 1 1 calc R . . . .
C11 C 0.1049(5) 0.9310(3) 0.9587(3) 0.0507(14) Uani 1 1 d . . . . .
H11 H 0.066878 0.958539 0.985775 0.061 Uiso 1 1 calc R . . . .
C12 C 0.0772(5) 0.9235(3) 0.8938(3) 0.0486(13) Uani 1 1 d . . . . .
H12 H 0.021360 0.946813 0.876335 0.058 Uiso 1 1 calc R . . . .
C13 C 0.1308(4) 0.8817(3) 0.8532(2) 0.0373(11) Uani 1 1 d . . . . .
H13 H 0.110035 0.875246 0.807987 0.045 Uiso 1 1 calc R . . . .
C14 C 0.5848(4) 0.7844(2) 0.8857(2) 0.0291(10) Uani 1 1 d . . . . .
C15 C 0.6531(4) 0.7368(3) 0.8660(2) 0.0437(12) Uani 1 1 d . . . . .
H15 H 0.619568 0.693154 0.827118 0.052 Uiso 1 1 calc R . . . .
C16 C 0.7694(5) 0.7525(3) 0.9025(3) 0.0546(14) Uani 1 1 d . . . . .
H16 H 0.815260 0.720031 0.888219 0.066 Uiso 1 1 calc R . . . .
C17 C 0.8187(5) 0.8153(3) 0.9597(3) 0.0525(14) Uani 1 1 d . . . . .
H17 H 0.898245 0.825931 0.984933 0.063 Uiso 1 1 calc R . . . .
C18 C 0.7519(5) 0.8622(3) 0.9799(3) 0.0490(13) Uani 1 1 d . . . . .
H18 H 0.785415 0.905207 1.019347 0.059 Uiso 1 1 calc R . . . .
C19 C 0.6364(4) 0.8472(3) 0.9432(2) 0.0419(12) Uani 1 1 d . . . . .
H19 H 0.591515 0.880434 0.957547 0.050 Uiso 1 1 calc R . . . .
C20 C 0.3069(4) 0.4815(2) 0.7502(2) 0.0271(9) Uani 1 1 d . . . . .
C21 C 0.2373(4) 0.5056(2) 0.8486(2) 0.0301(10) Uani 1 1 d . . . . .
C22 C 0.1349(4) 0.4442(3) 0.8326(2) 0.0377(11) Uani 1 1 d . . . . .
C23 C 0.0926(5) 0.4321(3) 0.8834(2) 0.0486(14) Uani 1 1 d . . . . .
H23 H 0.022796 0.391271 0.873200 0.058 Uiso 1 1 calc R . . . .
C24 C 0.1488(5) 0.4775(3) 0.9475(2) 0.0518(14) Uani 1 1 d . . . . .
H24 H 0.118573 0.468197 0.981148 0.062 Uiso 1 1 calc R . . . .
C25 C 0.2496(5) 0.5366(3) 0.9619(2) 0.0428(12) Uani 1 1 d . . . . .
H25 H 0.288494 0.567909 1.006277 0.051 Uiso 1 1 calc R . . . .
C26 C 0.2969(4) 0.5522(2) 0.9145(2) 0.0329(10) Uani 1 1 d . . . . .
C27 C 0.4091(4) 0.6183(3) 0.9345(2) 0.0376(11) Uani 1 1 d . . . . .
H27 H 0.431792 0.618815 0.894302 0.045 Uiso 1 1 calc R . . . .
C28 C 0.5120(5) 0.6079(4) 0.9823(3) 0.0610(15) Uani 1 1 d . . . . .
H28A H 0.494442 0.611050 1.023484 0.092 Uiso 1 1 calc GR . . . .
H28B H 0.584355 0.648719 0.990576 0.092 Uiso 1 1 calc GR . . . .
H28C H 0.522980 0.557196 0.963403 0.092 Uiso 1 1 calc GR . . . .
C29 C 0.3879(5) 0.6957(3) 0.9640(3) 0.0586(15) Uani 1 1 d . . . . .
H29A H 0.324079 0.702474 0.932356 0.088 Uiso 1 1 calc GR . . . .
H29B H 0.460199 0.737770 0.974840 0.088 Uiso 1 1 calc GR . . . .
H29C H 0.365843 0.696716 1.003667 0.088 Uiso 1 1 calc GR . . . .
C30 C 0.0632(5) 0.3953(3) 0.7629(2) 0.0455(13) Uani 1 1 d . . . . .
H30 H 0.115011 0.402101 0.734695 0.055 Uiso 1 1 calc R . . . .
C31 C 0.0232(5) 0.3090(3) 0.7531(3) 0.0546(14) Uani 1 1 d . . . . .
H31A H 0.090356 0.293388 0.773040 0.082 Uiso 1 1 calc GR . . . .
H31B H -0.007585 0.279242 0.706250 0.082 Uiso 1 1 calc GR . . . .
H31C H -0.038896 0.299011 0.773589 0.082 Uiso 1 1 calc GR . . . .
C32 C -0.0420(7) 0.4217(3) 0.7397(3) 0.079(2) Uani 1 1 d . . . . .
H32A H -0.096230 0.413843 0.765253 0.118 Uiso 1 1 calc GR . . . .
H32B H -0.082609 0.391798 0.693425 0.118 Uiso 1 1 calc GR . . . .
H32C H -0.015769 0.476828 0.745157 0.118 Uiso 1 1 calc GR . . . .
C33 C 0.3048(4) 0.4742(2) 0.6353(2) 0.0271(9) Uani 1 1 d . . . . .
C34 C 0.4155(4) 0.5001(2) 0.6264(2) 0.0321(10) Uani 1 1 d . . . . .
C35 C 0.4261(5) 0.4748(3) 0.5641(2) 0.0392(12) Uani 1 1 d . . . . .
H35 H 0.500635 0.491417 0.557818 0.047 Uiso 1 1 calc R . . . .
C36 C 0.3323(5) 0.4264(3) 0.5112(2) 0.0418(12) Uani 1 1 d . . . . .
H36 H 0.342096 0.409432 0.469175 0.050 Uiso 1 1 calc R . . . .
C37 C 0.2233(5) 0.4029(3) 0.5202(2) 0.0392(11) Uani 1 1 d . . . . .
H37 H 0.158168 0.369912 0.483588 0.047 Uiso 1 1 calc R . . . .
C38 C 0.2066(4) 0.4261(2) 0.5811(2) 0.0302(10) Uani 1 1 d . . . . .
C39 C 0.0831(4) 0.4017(3) 0.5874(2) 0.0352(11) Uani 1 1 d . . . . .
H39 H 0.087589 0.429071 0.633503 0.042 Uiso 1 1 calc R . . . .
C40 C -0.0052(5) 0.4261(3) 0.5433(3) 0.0541(14) Uani 1 1 d . . . . .
H40A H 0.024399 0.481747 0.551597 0.081 Uiso 1 1 calc GR . . . .
H40B H -0.080951 0.414941 0.552412 0.081 Uiso 1 1 calc GR . . . .
H40C H -0.016012 0.397414 0.497585 0.081 Uiso 1 1 calc GR . . . .
C41 C 0.0382(5) 0.3147(3) 0.5744(3) 0.0504(13) Uani 1 1 d . . . . .
H41A H -0.042423 0.301775 0.577169 0.076 Uiso 1 1 calc GR . . . .
H41B H 0.089622 0.300661 0.606997 0.076 Uiso 1 1 calc GR . . . .
H41C H 0.038729 0.286036 0.530677 0.076 Uiso 1 1 calc GR . . . .
C42 C 0.5239(4) 0.5545(3) 0.6828(2) 0.0403(12) Uani 1 1 d . . . . .
H42 H 0.502028 0.562878 0.724155 0.048 Uiso 1 1 calc R . . . .
C43 C 0.6291(5) 0.5201(3) 0.6898(3) 0.0602(16) Uani 1 1 d . . . . .
H43A H 0.604305 0.469189 0.694405 0.090 Uiso 1 1 calc GR . . . .
H43B H 0.694054 0.554650 0.728530 0.090 Uiso 1 1 calc GR . . . .
H43C H 0.655532 0.514506 0.650934 0.090 Uiso 1 1 calc GR . . . .
C44 C 0.5625(4) 0.6331(3) 0.6745(2) 0.0449(12) Uani 1 1 d . . . . .
H44A H 0.590331 0.626824 0.636012 0.067 Uiso 1 1 calc GR . . . .
H44B H 0.626387 0.668501 0.713333 0.067 Uiso 1 1 calc GR . . . .
H44C H 0.495387 0.654367 0.668669 0.067 Uiso 1 1 calc GR . . . .
C45 C 0.3894(4) 0.3735(2) 0.7057(2) 0.0333(10) Uani 1 1 d . . . . .
H45A H 0.469612 0.370426 0.724087 0.040 Uiso 1 1 calc R . . . .
H45B H 0.392966 0.398049 0.671975 0.040 Uiso 1 1 calc R . . . .
C46 C 0.3085(4) 0.2919(2) 0.6722(2) 0.0344(11) Uani 1 1 d . . . . .
C47 C 0.2976(5) 0.2576(3) 0.6068(3) 0.0471(13) Uani 1 1 d . . . . .
H47 H 0.336108 0.287193 0.585165 0.057 Uiso 1 1 calc R . . . .
C48 C 0.2321(5) 0.1814(3) 0.5725(3) 0.0597(16) Uani 1 1 d . . . . .
H48 H 0.226101 0.159056 0.527826 0.072 Uiso 1 1 calc R . . . .
C49 C 0.1765(5) 0.1386(3) 0.6028(4) 0.0690(19) Uani 1 1 d . . . . .
H49 H 0.131509 0.086235 0.579316 0.083 Uiso 1 1 calc R . . . .
C50 C 0.1852(5) 0.1710(4) 0.6678(4) 0.0694(19) Uani 1 1 d . . . . .
H50 H 0.146378 0.140834 0.688908 0.083 Uiso 1 1 calc R . . . .
C51 C 0.2513(5) 0.2488(3) 0.7027(3) 0.0496(13) Uani 1 1 d . . . . .
H51 H 0.256350 0.271294 0.747234 0.059 Uiso 1 1 calc R . . . .
C52 C 0.4173(4) 0.4245(3) 0.8240(2) 0.0398(12) Uani 1 1 d . . . . .
H52A H 0.384484 0.372905 0.826618 0.048 Uiso 1 1 calc R . . . .
H52B H 0.398308 0.463139 0.857016 0.048 Uiso 1 1 calc R . . . .
C53 C 0.5501(5) 0.4422(3) 0.8401(2) 0.0458(13) Uani 1 1 d . . . . .
C54 C 0.6075(6) 0.3875(4) 0.8454(3) 0.0639(17) Uani 1 1 d . . . . .
H54 H 0.563123 0.336432 0.838869 0.077 Uiso 1 1 calc R . . . .
C55 C 0.7330(6) 0.4065(5) 0.8605(3) 0.075(2) Uani 1 1 d . . . . .
H55 H 0.772993 0.368831 0.864098 0.090 Uiso 1 1 calc R . . . .
C56 C 0.7937(7) 0.4809(5) 0.8697(3) 0.083(2) Uani 1 1 d . . . . .
H56 H 0.877231 0.494275 0.879839 0.099 Uiso 1 1 calc R . . . .
C57 C 0.7396(7) 0.5361(4) 0.8649(3) 0.083(2) Uani 1 1 d . . . . .
H57 H 0.784292 0.587127 0.871436 0.099 Uiso 1 1 calc R . . . .
C58 C 0.6185(6) 0.5169(4) 0.8505(3) 0.0633(16) Uani 1 1 d . . . . .
H58 H 0.580330 0.555607 0.847454 0.076 Uiso 1 1 calc R . . . .
C59 C 0.3953(4) 0.8947(2) 0.6728(2) 0.0271(9) Uani 1 1 d . . . . .
C60 C 0.2773(4) 0.9508(2) 0.7404(2) 0.0280(10) Uani 1 1 d . . . . .
C61 C 0.1647(4) 0.9397(2) 0.6991(2) 0.0310(10) Uani 1 1 d . . . . .
C62 C 0.0968(4) 0.9863(3) 0.7224(2) 0.0406(12) Uani 1 1 d . . . . .
H62 H 0.020259 0.979714 0.695323 0.049 Uiso 1 1 calc R . . . .
C63 C 0.1391(5) 1.0412(3) 0.7836(3) 0.0462(13) Uani 1 1 d . . . . .
H63 H 0.091695 1.072205 0.798292 0.055 Uiso 1 1 calc R . . . .
C64 C 0.2487(5) 1.0518(3) 0.8238(2) 0.0411(12) Uani 1 1 d . . . . .
H64 H 0.277125 1.090679 0.865753 0.049 Uiso 1 1 calc R . . . .
C65 C 0.3197(4) 1.0058(2) 0.8038(2) 0.0313(10) Uani 1 1 d . . . . .
C66 C 0.4413(4) 1.0173(3) 0.8493(2) 0.0384(11) Uani 1 1 d . . . . .
H66 H 0.459552 0.966758 0.836742 0.046 Uiso 1 1 calc R . . . .
C67 C 0.4468(5) 1.0386(3) 0.9212(2) 0.0483(13) Uani 1 1 d . . . . .
H67A H 0.444941 1.092261 0.937665 0.072 Uiso 1 1 calc GR . . . .
H67B H 0.519965 1.033309 0.946381 0.072 Uiso 1 1 calc GR . . . .
H67C H 0.378949 1.004008 0.925688 0.072 Uiso 1 1 calc GR . . . .
C68 C 0.5392(5) 1.0776(3) 0.8420(3) 0.0614(16) Uani 1 1 d . . . . .
H68A H 0.541103 1.061702 0.796713 0.092 Uiso 1 1 calc GR . . . .
H68B H 0.615371 1.081624 0.871190 0.092 Uiso 1 1 calc GR . . . .
H68C H 0.523596 1.127921 0.853264 0.092 Uiso 1 1 calc GR . . . .
C69 C 0.1144(4) 0.8769(2) 0.6326(2) 0.0347(11) Uani 1 1 d . . . . .
H69 H 0.181642 0.869265 0.615323 0.042 Uiso 1 1 calc R . . . .
C70 C 0.0268(4) 0.8956(3) 0.5823(2) 0.0432(12) Uani 1 1 d . . . . .
H70A H -0.042444 0.900115 0.596869 0.065 Uiso 1 1 calc GR . . . .
H70B H 0.002029 0.854131 0.539992 0.065 Uiso 1 1 calc GR . . . .
H70C H 0.064734 0.944671 0.577972 0.065 Uiso 1 1 calc GR . . . .
C71 C 0.0528(5) 0.7997(3) 0.6393(3) 0.0491(13) Uani 1 1 d . . . . .
H71A H 0.106537 0.788700 0.673060 0.074 Uiso 1 1 calc GR . . . .
H71B H 0.031557 0.757745 0.597503 0.074 Uiso 1 1 calc GR . . . .
H71C H -0.018680 0.803913 0.651410 0.074 Uiso 1 1 calc GR . . . .
C72 C 0.5213(4) 0.8189(2) 0.6298(2) 0.0276(10) Uani 1 1 d . . . . .
C73 C 0.6388(4) 0.8612(2) 0.6693(2) 0.0294(10) Uani 1 1 d . . . . .
C74 C 0.7314(4) 0.8452(3) 0.6462(2) 0.0377(11) Uani 1 1 d . . . . .
H74 H 0.810376 0.873013 0.672309 0.045 Uiso 1 1 calc R . . . .
C75 C 0.7113(4) 0.7899(3) 0.5860(3) 0.0433(12) Uani 1 1 d . . . . .
H75 H 0.775529 0.779888 0.571108 0.052 Uiso 1 1 calc R . . . .
C76 C 0.5974(4) 0.7499(3) 0.5484(2) 0.0371(11) Uani 1 1 d . . . . .
H76 H 0.583666 0.711715 0.507340 0.044 Uiso 1 1 calc R . . . .
C77 C 0.5004(4) 0.7636(2) 0.5685(2) 0.0309(10) Uani 1 1 d . . . . .
C78 C 0.3777(4) 0.7158(3) 0.5216(2) 0.0364(11) Uani 1 1 d . . . . .
H78 H 0.317488 0.730764 0.542387 0.044 Uiso 1 1 calc R . . . .
C79 C 0.3560(5) 0.7306(3) 0.4565(2) 0.0510(14) Uani 1 1 d . . . . .
H79A H 0.374294 0.786383 0.464625 0.076 Uiso 1 1 calc GR . . . .
H79B H 0.273080 0.705329 0.430493 0.076 Uiso 1 1 calc GR . . . .
H79C H 0.406688 0.709372 0.432547 0.076 Uiso 1 1 calc GR . . . .
C80 C 0.3602(4) 0.6290(3) 0.5077(2) 0.0426(12) Uani 1 1 d . . . . .
H80A H 0.415388 0.612728 0.484867 0.064 Uiso 1 1 calc GR . . . .
H80B H 0.279060 0.600191 0.480323 0.064 Uiso 1 1 calc GR . . . .
H80C H 0.374956 0.618559 0.548947 0.064 Uiso 1 1 calc GR . . . .
C81 C 0.6653(4) 0.9167(2) 0.7374(2) 0.0340(10) Uani 1 1 d . . . . .
H81 H 0.602561 0.943635 0.737201 0.041 Uiso 1 1 calc R . . . .
C82 C 0.6602(5) 0.8723(3) 0.7855(2) 0.0477(13) Uani 1 1 d . . . . .
H82A H 0.586695 0.829690 0.768319 0.072 Uiso 1 1 calc GR . . . .
H82B H 0.663073 0.907410 0.827700 0.072 Uiso 1 1 calc GR . . . .
H82C H 0.727662 0.851310 0.791207 0.072 Uiso 1 1 calc GR . . . .
C83 C 0.7861(4) 0.9793(3) 0.7633(3) 0.0442(12) Uani 1 1 d . . . . .
H83A H 0.849276 0.955454 0.773025 0.066 Uiso 1 1 calc GR . . . .
H83B H 0.789467 1.019137 0.803166 0.066 Uiso 1 1 calc GR . . . .
H83C H 0.796304 1.002969 0.730174 0.066 Uiso 1 1 calc GR . . . .
C84 C 0.4217(4) 0.9267(3) 0.5748(2) 0.0334(11) Uani 1 1 d . . . . .
H84A H 0.415203 0.870812 0.559638 0.040 Uiso 1 1 calc R . . . .
H84B H 0.501268 0.955408 0.576490 0.040 Uiso 1 1 calc R . . . .
C85 C 0.3304(4) 0.9421(2) 0.5252(2) 0.0328(11) Uani 1 1 d . . . . .
C86 C 0.3563(5) 1.0091(3) 0.5090(2) 0.0428(12) Uani 1 1 d . . . . .
H86 H 0.430256 1.047525 0.530751 0.051 Uiso 1 1 calc R . . . .
C87 C 0.2717(6) 1.0189(3) 0.4602(3) 0.0582(17) Uani 1 1 d . . . . .
H87 H 0.288933 1.064039 0.448530 0.070 Uiso 1 1 calc R . . . .
C88 C 0.1647(6) 0.9642(4) 0.4294(3) 0.0639(17) Uani 1 1 d . . . . .
H88 H 0.107726 0.972092 0.396979 0.077 Uiso 1 1 calc R . . . .
C89 C 0.1386(5) 0.8978(4) 0.4448(3) 0.0589(15) Uani 1 1 d . . . . .
H89 H 0.064533 0.859494 0.422765 0.071 Uiso 1 1 calc R . . . .
C90 C 0.2212(4) 0.8875(3) 0.4925(2) 0.0437(12) Uani 1 1 d . . . . .
H90 H 0.202975 0.841823 0.503394 0.052 Uiso 1 1 calc R . . . .
C91 C 0.4040(4) 1.0276(2) 0.6680(2) 0.0292(10) Uani 1 1 d . . . . .
H91A H 0.393582 1.035226 0.711719 0.035 Uiso 1 1 calc R . . . .
H91B H 0.333063 1.033079 0.639679 0.035 Uiso 1 1 calc R . . . .
C92 C 0.6209(4) 1.0815(3) 0.6781(2) 0.0394(12) Uani 1 1 d . . . . .
H92 H 0.632271 1.032324 0.675450 0.047 Uiso 1 1 calc R . . . .
C93 C 0.7161(4) 1.1433(3) 0.6863(2) 0.0459(13) Uani 1 1 d . . . . .
H93 H 0.791969 1.136255 0.689118 0.055 Uiso 1 1 calc R . . . .
C94 C 0.6999(5) 1.2148(3) 0.6901(3) 0.0496(13) Uani 1 1 d . . . . .
H94 H 0.764556 1.256974 0.695439 0.059 Uiso 1 1 calc R . . . .
C95 C 0.5908(5) 1.2250(3) 0.6863(3) 0.0498(14) Uani 1 1 d . . . . .
H95 H 0.579821 1.274218 0.689150 0.060 Uiso 1 1 calc R . . . .
C96 C 0.4957(4) 1.1631(2) 0.6784(2) 0.0399(12) Uani 1 1 d . . . . .
H96 H 0.420155 1.170593 0.675909 0.048 Uiso 1 1 calc R . . . .
C97 C 0.5105(4) 1.0910(2) 0.6740(2) 0.0297(10) Uani 1 1 d . . . . .
C98 C 1.1712(7) 0.2549(4) 0.9007(4) 0.100(3) Uani 1 1 d . . . . .
H98A H 1.162713 0.218983 0.857695 0.150 Uiso 1 1 calc GR . . . .
H98B H 1.217768 0.240265 0.934752 0.150 Uiso 1 1 calc GR . . . .
H98C H 1.211269 0.307640 0.904307 0.150 Uiso 1 1 calc GR . . . .
C99 C 1.0503(7) 0.2515(3) 0.9091(3) 0.0690(18) Uani 1 1 d . . . . .
C100 C 0.9491(6) 0.2035(3) 0.8610(3) 0.0614(16) Uani 1 1 d . . . . .
H100 H 0.955559 0.170463 0.822103 0.074 Uiso 1 1 calc R . . . .
C101 C 0.8382(7) 0.2015(4) 0.8672(4) 0.0755(19) Uani 1 1 d . . . . .
H101 H 0.770261 0.167229 0.832942 0.091 Uiso 1 1 calc R . . . .
C102 C 0.8257(9) 0.2484(4) 0.9220(4) 0.092(2) Uani 1 1 d . . . . .
H102 H 0.749511 0.247745 0.926156 0.110 Uiso 1 1 calc R . . . .
C103 C 0.9251(12) 0.2968(5) 0.9713(4) 0.103(3) Uani 1 1 d . . . . .
H103 H 0.917108 0.328948 1.010090 0.124 Uiso 1 1 calc R . . . .
C104 C 1.0376(9) 0.2996(4) 0.9656(4) 0.089(3) Uani 1 1 d . . . . .
H104 H 1.105289 0.334072 0.999955 0.107 Uiso 1 1 calc R . . . .
N1 N 0.4179(3) 0.70543(19) 0.78926(17) 0.0290(8) Uani 1 1 d . . . . .
N2 N 0.2007(3) 0.74535(19) 0.78099(17) 0.0309(8) Uani 1 1 d . . . . .
N3 N 0.4250(3) 0.82830(18) 0.65549(16) 0.0263(8) Uani 1 1 d . . . . .
N4 N 0.3476(3) 0.90136(19) 0.72174(16) 0.0268(8) Uani 1 1 d . . . . .
N5 N 0.4106(3) 0.94881(19) 0.64130(17) 0.0272(8) Uani 1 1 d . . . . .
N6 N 0.2848(3) 0.50229(19) 0.69674(16) 0.0272(8) Uani 1 1 d . . . . .
N7 N 0.2768(3) 0.52686(19) 0.79871(16) 0.0278(8) Uani 1 1 d . . . . .
N8 N 0.3599(3) 0.4252(2) 0.75811(17) 0.0310(8) Uani 1 1 d . . . . .
Al1 Al 0.04172(12) 0.68808(8) 0.76892(7) 0.0348(3) Uani 1 1 d . . . . .
H4A H 0.179(5) 0.664(3) 0.615(2) 0.055(15) Uiso 1 1 d . . . . .
H4B H 0.210(4) 0.598(3) 0.624(2) 0.051(15) Uiso 1 1 d . . . . .
H4C H 0.300(6) 0.661(4) 0.628(3) 0.09(2) Uiso 1 1 d . . . . .

loop_
_atom_site_aniso_label
_atom_site_aniso_U_11
_atom_site_aniso_U_22
_atom_site_aniso_U_33
_atom_site_aniso_U_23
_atom_site_aniso_U_13
_atom_site_aniso_U_12
Y1 0.0290(2) 0.0239(2) 0.0329(2) 0.01462(17) 0.01133(18) 0.00940(17)
Y2 0.0321(2) 0.0222(2) 0.0329(2) 0.01287(17) 0.01045(19) 0.00920(17)
C1 0.036(3) 0.023(2) 0.034(3) 0.013(2) 0.014(2) 0.011(2)
C2 0.029(3) 0.024(2) 0.038(3) 0.011(2) 0.010(2) 0.0067(19)
C3 0.026(2) 0.025(2) 0.033(2) 0.013(2) 0.010(2) 0.0039(19)
C4 0.036(3) 0.027(3) 0.038(3) 0.012(2) 0.009(3) 0.007(2)
C5 0.088(5) 0.075(5) 0.076(5) 0.046(4) -0.003(4) -0.023(4)
C6 0.050(4) 0.048(3) 0.092(5) -0.001(3) 0.031(4) 0.006(3)
C7 0.040(4) 0.048(3) 0.121(6) 0.023(4) 0.013(4) 0.011(3)
C8 0.034(3) 0.022(2) 0.045(3) 0.012(2) 0.017(2) 0.009(2)
C9 0.048(3) 0.037(3) 0.043(3) 0.014(2) 0.017(3) 0.022(2)
C10 0.062(4) 0.050(3) 0.041(3) 0.009(3) 0.024(3) 0.023(3)
C11 0.059(4) 0.037(3) 0.066(4) 0.011(3) 0.034(3) 0.025(3)
C12 0.041(3) 0.043(3) 0.070(4) 0.019(3) 0.022(3) 0.022(3)
C13 0.033(3) 0.035(3) 0.048(3) 0.018(2) 0.014(2) 0.011(2)
C14 0.029(3) 0.031(2) 0.032(3) 0.019(2) 0.010(2) 0.008(2)
C15 0.042(3) 0.047(3) 0.042(3) 0.013(2) 0.004(3) 0.024(3)
C16 0.046(4) 0.064(4) 0.058(4) 0.024(3) 0.007(3) 0.029(3)
C17 0.037(3) 0.060(4) 0.060(4) 0.035(3) -0.001(3) 0.010(3)
C18 0.040(3) 0.039(3) 0.052(3) 0.012(2) -0.005(3) 0.002(2)
C19 0.033(3) 0.046(3) 0.044(3) 0.014(2) 0.006(2) 0.013(2)
C20 0.025(2) 0.025(2) 0.032(2) 0.0128(19) 0.009(2) 0.0044(19)
C21 0.036(3) 0.026(2) 0.037(3) 0.017(2) 0.018(2) 0.012(2)
C22 0.039(3) 0.036(3) 0.042(3) 0.020(2) 0.016(2) 0.009(2)
C23 0.057(4) 0.045(3) 0.045(3) 0.021(3) 0.024(3) 0.001(3)
C24 0.071(4) 0.051(3) 0.041(3) 0.021(3) 0.030(3) 0.010(3)
C25 0.055(4) 0.045(3) 0.030(3) 0.014(2) 0.016(2) 0.013(3)
C26 0.036(3) 0.034(2) 0.030(3) 0.015(2) 0.008(2) 0.009(2)
C27 0.038(3) 0.038(3) 0.029(3) 0.006(2) 0.009(2) 0.002(2)
C28 0.046(4) 0.074(4) 0.045(3) 0.010(3) 0.001(3) 0.008(3)
C29 0.070(4) 0.039(3) 0.063(4) 0.013(3) 0.029(3) 0.005(3)
C30 0.048(3) 0.047(3) 0.039(3) 0.015(2) 0.021(3) 0.000(3)
C31 0.048(4) 0.041(3) 0.062(4) 0.006(3) 0.008(3) 0.012(3)
C32 0.116(6) 0.047(4) 0.058(4) 0.016(3) -0.009(4) 0.033(4)
C33 0.035(3) 0.024(2) 0.027(2) 0.0112(19) 0.011(2) 0.013(2)
C34 0.035(3) 0.030(2) 0.037(3) 0.017(2) 0.013(2) 0.011(2)
C35 0.048(3) 0.042(3) 0.040(3) 0.019(2) 0.024(3) 0.021(2)
C36 0.061(4) 0.038(3) 0.035(3) 0.014(2) 0.024(3) 0.018(3)
C37 0.047(3) 0.033(3) 0.034(3) 0.011(2) 0.008(2) 0.011(2)
C38 0.032(3) 0.028(2) 0.032(3) 0.012(2) 0.007(2) 0.011(2)
C39 0.032(3) 0.035(3) 0.033(3) 0.011(2) 0.003(2) 0.008(2)
C40 0.041(3) 0.053(3) 0.062(4) 0.023(3) -0.002(3) 0.015(3)
C41 0.046(3) 0.042(3) 0.067(4) 0.025(3) 0.018(3) 0.010(3)
C42 0.031(3) 0.050(3) 0.043(3) 0.020(2) 0.013(2) 0.011(2)
C43 0.043(3) 0.064(4) 0.086(4) 0.044(3) 0.019(3) 0.017(3)
C44 0.039(3) 0.043(3) 0.048(3) 0.011(2) 0.015(3) 0.006(2)
C45 0.038(3) 0.032(2) 0.038(3) 0.017(2) 0.015(2) 0.015(2)
C46 0.035(3) 0.030(2) 0.045(3) 0.015(2) 0.012(2) 0.018(2)
C47 0.049(3) 0.037(3) 0.050(3) 0.012(2) 0.005(3) 0.018(3)
C48 0.050(4) 0.045(3) 0.064(4) -0.002(3) -0.001(3) 0.021(3)
C49 0.041(4) 0.040(3) 0.103(6) 0.008(4) -0.003(4) 0.013(3)
C50 0.043(4) 0.061(4) 0.115(6) 0.048(4) 0.025(4) 0.011(3)
C51 0.042(3) 0.045(3) 0.065(4) 0.025(3) 0.016(3) 0.012(3)
C52 0.048(3) 0.040(3) 0.037(3) 0.018(2) 0.009(2) 0.021(2)
C53 0.058(4) 0.055(3) 0.031(3) 0.016(2) 0.007(3) 0.035(3)
C54 0.078(5) 0.073(4) 0.055(4) 0.028(3) 0.020(3) 0.044(4)
C55 0.069(5) 0.123(6) 0.057(4) 0.038(4) 0.023(4) 0.062(5)
C56 0.068(5) 0.121(7) 0.053(4) 0.029(4) 0.007(4) 0.028(5)
C57 0.073(5) 0.084(5) 0.079(5) 0.022(4) 0.018(4) 0.014(4)
C58 0.063(4) 0.065(4) 0.056(4) 0.015(3) 0.013(3) 0.021(3)
C59 0.022(2) 0.025(2) 0.034(2) 0.0146(19) 0.003(2) 0.0059(18)
C60 0.032(3) 0.022(2) 0.042(3) 0.017(2) 0.020(2) 0.0141(19)
C61 0.027(3) 0.028(2) 0.047(3) 0.021(2) 0.014(2) 0.012(2)
C62 0.034(3) 0.040(3) 0.055(3) 0.020(3) 0.015(3) 0.018(2)
C63 0.051(4) 0.037(3) 0.061(4) 0.015(3) 0.026(3) 0.026(3)
C64 0.049(3) 0.033(3) 0.044(3) 0.010(2) 0.019(3) 0.017(2)
C65 0.039(3) 0.027(2) 0.033(3) 0.012(2) 0.018(2) 0.012(2)
C66 0.040(3) 0.037(3) 0.038(3) 0.012(2) 0.010(2) 0.012(2)
C67 0.048(3) 0.043(3) 0.041(3) 0.009(2) 0.006(3) 0.002(2)
C68 0.044(4) 0.073(4) 0.060(4) 0.030(3) 0.012(3) -0.002(3)
C69 0.029(3) 0.036(3) 0.040(3) 0.014(2) 0.008(2) 0.014(2)
C70 0.037(3) 0.048(3) 0.051(3) 0.026(3) 0.010(3) 0.016(2)
C71 0.053(4) 0.034(3) 0.053(3) 0.014(2) 0.003(3) 0.012(2)
C72 0.026(2) 0.027(2) 0.039(3) 0.022(2) 0.012(2) 0.0119(19)
C73 0.028(3) 0.027(2) 0.043(3) 0.021(2) 0.015(2) 0.011(2)
C74 0.027(3) 0.037(3) 0.055(3) 0.026(2) 0.011(2) 0.011(2)
C75 0.038(3) 0.050(3) 0.061(3) 0.026(3) 0.030(3) 0.024(3)
C76 0.039(3) 0.038(3) 0.044(3) 0.016(2) 0.020(2) 0.020(2)
C77 0.033(3) 0.033(2) 0.037(3) 0.019(2) 0.013(2) 0.016(2)
C78 0.036(3) 0.037(3) 0.040(3) 0.012(2) 0.015(2) 0.017(2)
C79 0.060(4) 0.058(3) 0.041(3) 0.021(3) 0.012(3) 0.030(3)
C80 0.039(3) 0.039(3) 0.047(3) 0.010(2) 0.014(2) 0.011(2)
C81 0.029(3) 0.032(2) 0.045(3) 0.018(2) 0.010(2) 0.012(2)
C82 0.047(3) 0.048(3) 0.048(3) 0.024(3) 0.011(3) 0.007(3)
C83 0.034(3) 0.039(3) 0.056(3) 0.016(2) 0.010(3) 0.008(2)
C84 0.037(3) 0.035(2) 0.039(3) 0.020(2) 0.016(2) 0.017(2)
C85 0.036(3) 0.035(2) 0.043(3) 0.022(2) 0.021(2) 0.020(2)
C86 0.064(4) 0.038(3) 0.045(3) 0.023(2) 0.027(3) 0.030(3)
C87 0.102(5) 0.056(4) 0.053(4) 0.036(3) 0.039(4) 0.056(4)
C88 0.071(5) 0.094(5) 0.048(4) 0.030(4) 0.016(3) 0.061(4)
C89 0.044(4) 0.091(5) 0.050(3) 0.027(3) 0.012(3) 0.033(3)
C90 0.044(3) 0.050(3) 0.048(3) 0.025(3) 0.018(3) 0.019(3)
C91 0.028(2) 0.022(2) 0.043(3) 0.015(2) 0.014(2) 0.0097(19)
C92 0.033(3) 0.039(3) 0.057(3) 0.029(2) 0.015(2) 0.016(2)
C93 0.031(3) 0.052(3) 0.054(3) 0.023(3) 0.009(3) 0.008(2)
C94 0.043(3) 0.037(3) 0.063(4) 0.018(3) 0.016(3) -0.002(2)
C95 0.051(4) 0.027(3) 0.073(4) 0.020(3) 0.020(3) 0.009(2)
C96 0.038(3) 0.027(2) 0.059(3) 0.018(2) 0.016(3) 0.012(2)
C97 0.031(3) 0.028(2) 0.033(2) 0.016(2) 0.008(2) 0.008(2)
C98 0.084(6) 0.076(5) 0.124(7) 0.040(5) -0.002(5) 0.019(4)
C99 0.094(6) 0.042(3) 0.062(4) 0.023(3) 0.007(4) 0.015(4)
C100 0.075(5) 0.046(3) 0.065(4) 0.021(3) 0.025(4) 0.015(3)
C101 0.087(5) 0.056(4) 0.085(5) 0.022(4) 0.041(4) 0.009(4)
C102 0.131(8) 0.064(5) 0.104(6) 0.038(5) 0.066(6) 0.031(5)
C103 0.207(12) 0.068(5) 0.068(5) 0.040(4) 0.070(7) 0.053(7)
C104 0.148(8) 0.050(4) 0.058(5) 0.027(4) 0.003(5) 0.023(5)
N1 0.028(2) 0.029(2) 0.035(2) 0.0151(17) 0.0112(17) 0.0120(17)
N2 0.035(2) 0.0271(19) 0.034(2) 0.0119(17) 0.0142(18) 0.0119(17)
N3 0.026(2) 0.0250(18) 0.035(2) 0.0148(16) 0.0130(17) 0.0111(16)
N4 0.027(2) 0.0266(19) 0.033(2) 0.0137(16) 0.0115(17) 0.0113(16)
N5 0.026(2) 0.0266(19) 0.036(2) 0.0166(16) 0.0116(17) 0.0114(16)
N6 0.028(2) 0.0297(19) 0.0255(19) 0.0096(16) 0.0084(16) 0.0099(16)
N7 0.032(2) 0.0277(19) 0.0268(19) 0.0109(16) 0.0132(17) 0.0093(16)
N8 0.039(2) 0.032(2) 0.030(2) 0.0144(17) 0.0122(18) 0.0211(18)
Al1 0.0284(8) 0.0329(7) 0.0461(8) 0.0167(6) 0.0127(7) 0.0093(6)

loop_
_atom_type_symbol
_atom_type_description
_atom_type_scat_dispersion_real
_atom_type_scat_dispersion_imag
_atom_type_scat_source
C C 0.0137 0.0067 'International Tables Vol C Tables 4.2.6.8 and 6.1.1.4'
H H 0.0000 0.0000 'International Tables Vol C Tables 4.2.6.8 and 6.1.1.4'
Al Al 0.1771 0.1873 'International Tables Vol C Tables 4.2.6.8 and 6.1.1.4'
N N 0.0241 0.0134 'International Tables Vol C Tables 4.2.6.8 and 6.1.1.4'
Y Y -0.4654 1.5873 'International Tables Vol C Tables 4.2.6.8 and 6.1.1.4'

loop_
_geom_angle_atom_site_label_1
_geom_angle_atom_site_label_2
_geom_angle_atom_site_label_3
_geom_angle
_geom_angle_site_symmetry_1
_geom_angle_site_symmetry_3
_geom_angle_publ_flag
Y2 Y1 H4C 66.2(15) . . ?
C1 Y1 Y2 69.39(8) . . ?
C1 Y1 C59 121.83(12) . . ?
C1 Y1 H4C 132.6(16) . . ?
C2 Y1 Y2 79.00(9) . . ?
C2 Y1 C1 30.85(13) . . ?
C2 Y1 C3 31.60(13) . . ?
C2 Y1 C59 117.98(13) . . ?
C2 Y1 H4C 142.8(15) . . ?
C3 Y1 Y2 66.42(9) . . ?
C3 Y1 C1 56.18(13) . . ?
C3 Y1 C59 130.92(12) . . ?
C3 Y1 H4C 116.3(15) . . ?
C4 Y1 Y2 51.49(11) . . ?
C4 Y1 C1 113.03(15) . . ?
C4 Y1 C2 130.41(14) . . ?
C4 Y1 C3 112.77(14) . . ?
C4 Y1 C59 111.09(14) . . ?
C4 Y1 H4C 20.3(16) . . ?
C59 Y1 Y2 162.11(9) . . ?
C59 Y1 H4C 98.2(15) . . ?
N1 Y1 Y2 44.14(9) . . ?
N1 Y1 C1 71.69(12) . . ?
N1 Y1 C2 57.43(12) . . ?
N1 Y1 C3 29.30(12) . . ?
N1 Y1 C4 84.01(15) . . ?
N1 Y1 C59 148.73(12) . . ?
N1 Y1 N2 75.15(12) . . ?
N1 Y1 N3 129.59(12) . . ?
N1 Y1 N4 148.59(13) . . ?
N1 Y1 H4C 87.4(15) . . ?
N2 Y1 Y2 50.98(8) . . ?
N2 Y1 C1 29.33(12) . . ?
N2 Y1 C2 57.73(13) . . ?
N2 Y1 C3 73.65(12) . . ?
N2 Y1 C4 84.87(15) . . ?
N2 Y1 C59 131.49(11) . . ?
N2 Y1 H4C 105.1(17) . . ?
N3 Y1 Y2 140.93(8) . . ?
N3 Y1 C1 149.42(11) . . ?
N3 Y1 C2 134.98(13) . . ?
N3 Y1 C3 129.37(12) . . ?
N3 Y1 C4 92.86(14) . . ?
N3 Y1 C59 28.28(11) . . ?
N3 Y1 N2 154.88(12) . . ?
N3 Y1 H4C 75.4(15) . . ?
N4 Y1 Y2 155.59(8) . . ?
N4 Y1 C1 93.95(11) . . ?
N4 Y1 C2 95.91(12) . . ?
N4 Y1 C3 119.77(12) . . ?
N4 Y1 C4 127.35(14) . . ?
N4 Y1 C59 27.99(11) . . ?
N4 Y1 N2 106.10(11) . . ?
N4 Y1 N3 56.23(11) . . ?
N4 Y1 H4C 121.2(15) . . ?
C4 Y2 Y1 48.20(11) . . ?
C4 Y2 C20 115.84(14) . . ?
C4 Y2 Al1 92.49(12) . . ?
C20 Y2 Y1 138.39(8) . . ?
C20 Y2 Al1 139.48(8) . . ?
N1 Y2 Y1 46.00(8) . . ?
N1 Y2 C4 82.77(15) . . ?
N1 Y2 C20 100.88(12) . . ?
N1 Y2 N2 73.89(12) . . ?
N1 Y2 N6 103.34(12) . . ?
N1 Y2 N7 100.59(12) . . ?
N1 Y2 Al1 111.47(9) . . ?
N2 Y2 Y1 47.51(8) . . ?
N2 Y2 C4 79.83(14) . . ?
N2 Y2 C20 163.15(12) . . ?
N2 Y2 Al1 38.47(9) . . ?
N6 Y2 Y1 121.98(8) . . ?
N6 Y2 C4 87.89(14) . . ?
N6 Y2 C20 28.38(11) . . ?
N6 Y2 N2 167.64(11) . . ?
N6 Y2 Al1 144.96(9) . . ?
N7 Y2 Y1 146.60(9) . . ?
N7 Y2 C4 144.49(14) . . ?
N7 Y2 C20 28.65(11) . . ?
N7 Y2 N2 135.33(11) . . ?
N7 Y2 N6 56.79(11) . . ?
N7 Y2 Al1 118.03(9) . . ?
Al1 Y2 Y1 82.03(3) . . ?
C2 C1 Y1 71.7(2) . . ?
C2 C1 C8 115.7(4) . . ?
C8 C1 Y1 147.5(3) . . ?
N2 C1 Y1 61.7(2) . . ?
N2 C1 C2 124.4(4) . . ?
N2 C1 C8 119.9(4) . . ?
Y1 C2 H2 120.5 . . ?
C1 C2 Y1 77.5(2) . . ?
C1 C2 H2 118.1 . . ?
C1 C2 C3 123.7(4) . . ?
C3 C2 Y1 74.8(2) . . ?
C3 C2 H2 118.1 . . ?
C2 C3 Y1 73.6(2) . . ?
C2 C3 C14 118.1(4) . . ?
C14 C3 Y1 140.8(3) . . ?
N1 C3 Y1 60.3(2) . . ?
N1 C3 C2 121.6(4) . . ?
N1 C3 C14 120.2(4) . . ?
Y1 C4 Y2 80.31(15) . . ?
Y1 C4 H4A 103(3) . . ?
Y1 C4 H4B 162(3) . . ?
Y1 C4 H4C 86(4) . . ?
Y2 C4 H4A 131(3) . . ?
Y2 C4 H4B 83(3) . . ?
Y2 C4 H4C 130(4) . . ?
H4A C4 H4B 93(4) . . ?
H4A C4 H4C 99(5) . . ?
H4B C4 H4C 100(5) . . ?
H5A C5 H5B 109.5 . . ?
H5A C5 H5C 109.5 . . ?
H5B C5 H5C 109.5 . . ?
Al1 C5 H5A 109.5 . . ?
Al1 C5 H5B 109.5 . . ?
Al1 C5 H5C 109.5 . . ?
H7A C7 H7B 109.5 . . ?
H7A C7 H7C 109.5 . . ?
H7B C7 H7C 109.5 . . ?
Al1 C7 H7A 109.5 . . ?
Al1 C7 H7B 109.5 . . ?
Al1 C7 H7C 109.5 . . ?
C9 C8 C1 120.6(4) . . ?
C9 C8 C13 119.4(4) . . ?
C13 C8 C1 120.0(4) . . ?
C8 C9 H9 120.0 . . ?
C8 C9 C10 120.0(5) . . ?
C10 C9 H9 120.0 . . ?
C9 C10 H10 119.8 . . ?
C11 C10 C9 120.4(5) . . ?
C11 C10 H10 119.8 . . ?
C10 C11 H11 119.8 . . ?
C10 C11 C12 120.5(5) . . ?
C12 C11 H11 119.8 . . ?
C11 C12 H12 119.9 . . ?
C11 C12 C13 120.2(5) . . ?
C13 C12 H12 119.9 . . ?
C8 C13 C12 119.4(5) . . ?
C8 C13 H13 120.3 . . ?
C12 C13 H13 120.3 . . ?
C15 C14 C3 118.1(4) . . ?
C19 C14 C3 123.8(4) . . ?
C19 C14 C15 118.0(4) . . ?
C14 C15 H15 119.6 . . ?
C16 C15 C14 120.9(5) . . ?
C16 C15 H15 119.6 . . ?
C15 C16 H16 120.0 . . ?
C17 C16 C15 120.1(5) . . ?
C17 C16 H16 120.0 . . ?
C16 C17 H17 120.2 . . ?
C18 C17 C16 119.6(5) . . ?
C18 C17 H17 120.2 . . ?
C17 C18 H18 119.8 . . ?
C17 C18 C19 120.4(5) . . ?
C19 C18 H18 119.8 . . ?
C14 C19 H19 119.5 . . ?
C18 C19 C14 121.0(5) . . ?
C18 C19 H19 119.5 . . ?
N6 C20 Y2 56.4(2) . . ?
N6 C20 N7 111.1(3) . . ?
N6 C20 N8 126.1(4) . . ?
N7 C20 Y2 55.36(19) . . ?
N7 C20 N8 122.7(3) . . ?
N8 C20 Y2 169.2(3) . . ?
C22 C21 C26 120.4(4) . . ?
C22 C21 N7 120.8(4) . . ?
C26 C21 N7 118.5(4) . . ?
C21 C22 C30 122.9(4) . . ?
C23 C22 C21 118.1(4) . . ?
C23 C22 C30 118.8(4) . . ?
C22 C23 H23 119.0 . . ?
C24 C23 C22 122.0(5) . . ?
C24 C23 H23 119.0 . . ?
C23 C24 H24 120.6 . . ?
C23 C24 C25 118.7(4) . . ?
C25 C24 H24 120.6 . . ?
C24 C25 H25 118.7 . . ?
C24 C25 C26 122.7(5) . . ?
C26 C25 H25 118.7 . . ?
C21 C26 C27 122.5(4) . . ?
C25 C26 C21 118.0(4) . . ?
C25 C26 C27 119.4(4) . . ?
C26 C27 H27 107.9 . . ?
C26 C27 C28 112.1(4) . . ?
C26 C27 C29 110.6(4) . . ?
C28 C27 H27 107.9 . . ?
C29 C27 H27 107.9 . . ?
C29 C27 C28 110.3(4) . . ?
C27 C28 H28A 109.5 . . ?
C27 C28 H28B 109.5 . . ?
C27 C28 H28C 109.5 . . ?
H28A C28 H28B 109.5 . . ?
H28A C28 H28C 109.5 . . ?
H28B C28 H28C 109.5 . . ?
C27 C29 H29A 109.5 . . ?
C27 C29 H29B 109.5 . . ?
C27 C29 H29C 109.5 . . ?
H29A C29 H29B 109.5 . . ?
H29A C29 H29C 109.5 . . ?
H29B C29 H29C 109.5 . . ?
C22 C30 H30 107.5 . . ?
C22 C30 C31 112.9(4) . . ?
C31 C30 H30 107.5 . . ?
C32 C30 C22 111.6(4) . . ?
C32 C30 H30 107.5 . . ?
C32 C30 C31 109.7(5) . . ?
C30 C31 H31A 109.5 . . ?
C30 C31 H31B 109.5 . . ?
C30 C31 H31C 109.5 . . ?
H31A C31 H31B 109.5 . . ?
H31A C31 H31C 109.5 . . ?
H31B C31 H31C 109.5 . . ?
C30 C32 H32A 109.5 . . ?
C30 C32 H32B 109.5 . . ?
C30 C32 H32C 109.5 . . ?
H32A C32 H32B 109.5 . . ?
H32A C32 H32C 109.5 . . ?
H32B C32 H32C 109.5 . . ?
C34 C33 C38 120.1(4) . . ?
C34 C33 N6 121.6(4) . . ?
C38 C33 N6 117.9(4) . . ?
C33 C34 C42 122.6(4) . . ?
C35 C34 C33 118.4(4) . . ?
C35 C34 C42 119.0(4) . . ?
C34 C35 H35 118.9 . . ?
C36 C35 C34 122.2(5) . . ?
C36 C35 H35 118.9 . . ?
C35 C36 H36 120.5 . . ?
C35 C36 C37 119.0(4) . . ?
C37 C36 H36 120.5 . . ?
C36 C37 H37 119.1 . . ?
C36 C37 C38 121.8(5) . . ?
C38 C37 H37 119.1 . . ?
C33 C38 C39 122.0(4) . . ?
C37 C38 C33 118.5(4) . . ?
C37 C38 C39 119.5(4) . . ?
C38 C39 H39 107.4 . . ?
C38 C39 C41 112.7(4) . . ?
C40 C39 C38 111.8(4) . . ?
C40 C39 H39 107.4 . . ?
C40 C39 C41 109.9(4) . . ?
C41 C39 H39 107.4 . . ?
C39 C40 H40A 109.5 . . ?
C39 C40 H40B 109.5 . . ?
C39 C40 H40C 109.5 . . ?
H40A C40 H40B 109.5 . . ?
H40A C40 H40C 109.5 . . ?
H40B C40 H40C 109.5 . . ?
C39 C41 H41A 109.5 . . ?
C39 C41 H41B 109.5 . . ?
C39 C41 H41C 109.5 . . ?
H41A C41 H41B 109.5 . . ?
H41A C41 H41C 109.5 . . ?
H41B C41 H41C 109.5 . . ?
C34 C42 H42 108.0 . . ?
C34 C42 C43 112.3(4) . . ?
C43 C42 H42 108.0 . . ?
C44 C42 C34 111.1(4) . . ?
C44 C42 H42 108.0 . . ?
C44 C42 C43 109.2(4) . . ?
C42 C43 H43A 109.5 . . ?
C42 C43 H43B 109.5 . . ?
C42 C43 H43C 109.5 . . ?
H43A C43 H43B 109.5 . . ?
H43A C43 H43C 109.5 . . ?
H43B C43 H43C 109.5 . . ?
C42 C44 H44A 109.5 . . ?
C42 C44 H44B 109.5 . . ?
C42 C44 H44C 109.5 . . ?
H44A C44 H44B 109.5 . . ?
H44A C44 H44C 109.5 . . ?
H44B C44 H44C 109.5 . . ?
H45A C45 H45B 107.2 . . ?
C46 C45 H45A 107.8 . . ?
C46 C45 H45B 107.8 . . ?
N8 C45 H45A 107.8 . . ?
N8 C45 H45B 107.8 . . ?
N8 C45 C46 117.9(4) . . ?
C47 C46 C45 116.7(4) . . ?
C51 C46 C45 124.5(4) . . ?
C51 C46 C47 118.6(5) . . ?
C46 C47 H47 119.2 . . ?
C48 C47 C46 121.5(5) . . ?
C48 C47 H47 119.2 . . ?
C47 C48 H48 120.1 . . ?
C49 C48 C47 119.8(6) . . ?
C49 C48 H48 120.1 . . ?
C48 C49 H49 119.9 . . ?
C48 C49 C50 120.2(6) . . ?
C50 C49 H49 119.9 . . ?
C49 C50 H50 119.9 . . ?
C49 C50 C51 120.1(6) . . ?
C51 C50 H50 119.9 . . ?
C46 C51 C50 119.7(5) . . ?
C46 C51 H51 120.2 . . ?
C50 C51 H51 120.2 . . ?
H52A C52 H52B 107.8 . . ?
C53 C52 H52A 109.0 . . ?
C53 C52 H52B 109.0 . . ?
N8 C52 H52A 109.0 . . ?
N8 C52 H52B 109.0 . . ?
N8 C52 C53 113.1(4) . . ?
C54 C53 C52 122.5(5) . . ?
C54 C53 C58 117.9(6) . . ?
C58 C53 C52 119.6(5) . . ?
C53 C54 H54 119.6 . . ?
C53 C54 C55 120.8(6) . . ?
C55 C54 H54 119.6 . . ?
C54 C55 H55 121.1 . . ?
C56 C55 C54 117.8(6) . . ?
C56 C55 H55 121.1 . . ?
C55 C56 H56 118.6 . . ?
C57 C56 C55 122.7(7) . . ?
C57 C56 H56 118.6 . . ?
C56 C57 H57 120.6 . . ?
C56 C57 C58 118.8(7) . . ?
C58 C57 H57 120.6 . . ?
C53 C58 H58 119.0 . . ?
C57 C58 C53 121.9(6) . . ?
C57 C58 H58 119.0 . . ?
N3 C59 Y1 56.87(18) . . ?
N3 C59 N5 122.8(4) . . ?
N4 C59 Y1 56.16(19) . . ?
N4 C59 N3 112.9(3) . . ?
N4 C59 N5 124.3(4) . . ?
N5 C59 Y1 175.6(3) . . ?
C61 C60 C65 120.9(4) . . ?
C61 C60 N4 121.0(4) . . ?
C65 C60 N4 117.8(4) . . ?
C60 C61 C69 121.5(4) . . ?
C62 C61 C60 118.1(4) . . ?
C62 C61 C69 120.4(4) . . ?
C61 C62 H62 119.5 . . ?
C63 C62 C61 121.0(5) . . ?
C63 C62 H62 119.5 . . ?
C62 C63 H63 119.6 . . ?
C64 C63 C62 120.8(5) . . ?
C64 C63 H63 119.6 . . ?
C63 C64 H64 119.6 . . ?
C63 C64 C65 120.7(5) . . ?
C65 C64 H64 119.6 . . ?
C60 C65 C66 121.2(4) . . ?
C64 C65 C60 118.3(4) . . ?
C64 C65 C66 120.4(4) . . ?
C65 C66 H66 107.1 . . ?
C65 C66 C67 113.5(4) . . ?
C65 C66 C68 112.8(4) . . ?
C67 C66 H66 107.1 . . ?
C67 C66 C68 108.9(4) . . ?
C68 C66 H66 107.1 . . ?
C66 C67 H67A 109.5 . . ?
C66 C67 H67B 109.5 . . ?
C66 C67 H67C 109.5 . . ?
H67A C67 H67B 109.5 . . ?
H67A C67 H67C 109.5 . . ?
H67B C67 H67C 109.5 . . ?
C66 C68 H68A 109.5 . . ?
C66 C68 H68B 109.5 . . ?
C66 C68 H68C 109.5 . . ?
H68A C68 H68B 109.5 . . ?
H68A C68 H68C 109.5 . . ?
H68B C68 H68C 109.5 . . ?
C61 C69 H69 107.9 . . ?
C61 C69 C70 114.1(4) . . ?
C61 C69 C71 109.9(4) . . ?
C70 C69 H69 107.9 . . ?
C70 C69 C71 108.8(4) . . ?
C71 C69 H69 107.9 . . ?
C69 C70 H70A 109.5 . . ?
C69 C70 H70B 109.5 . . ?
C69 C70 H70C 109.5 . . ?
H70A C70 H70B 109.5 . . ?
H70A C70 H70C 109.5 . . ?
H70B C70 H70C 109.5 . . ?
C69 C71 H71A 109.5 . . ?
C69 C71 H71B 109.5 . . ?
C69 C71 H71C 109.5 . . ?
H71A C71 H71B 109.5 . . ?
H71A C71 H71C 109.5 . . ?
H71B C71 H71C 109.5 . . ?
C73 C72 N3 119.4(4) . . ?
C77 C72 C73 120.0(4) . . ?
C77 C72 N3 120.3(4) . . ?
C72 C73 C81 121.6(4) . . ?
C74 C73 C72 118.5(4) . . ?
C74 C73 C81 119.7(4) . . ?
C73 C74 H74 119.1 . . ?
C75 C74 C73 121.7(5) . . ?
C75 C74 H74 119.1 . . ?
C74 C75 H75 120.5 . . ?
C76 C75 C74 119.0(4) . . ?
C76 C75 H75 120.5 . . ?
C75 C76 H76 119.0 . . ?
C75 C76 C77 122.0(5) . . ?
C77 C76 H76 119.0 . . ?
C72 C77 C78 124.4(4) . . ?
C76 C77 C72 118.7(4) . . ?
C76 C77 C78 116.9(4) . . ?
C77 C78 H78 108.4 . . ?
C77 C78 C79 111.9(4) . . ?
C77 C78 C80 111.3(4) . . ?
C79 C78 H78 108.4 . . ?
C79 C78 C80 108.3(4) . . ?
C80 C78 H78 108.4 . . ?
C78 C79 H79A 109.5 . . ?
C78 C79 H79B 109.5 . . ?
C78 C79 H79C 109.5 . . ?
H79A C79 H79B 109.5 . . ?
H79A C79 H79C 109.5 . . ?
H79B C79 H79C 109.5 . . ?
C78 C80 H80A 109.5 . . ?
C78 C80 H80B 109.5 . . ?
C78 C80 H80C 109.5 . . ?
H80A C80 H80B 109.5 . . ?
H80A C80 H80C 109.5 . . ?
H80B C80 H80C 109.5 . . ?
C73 C81 H81 107.9 . . ?
C73 C81 C82 110.2(4) . . ?
C73 C81 C83 114.7(4) . . ?
C82 C81 H81 107.9 . . ?
C82 C81 C83 108.1(4) . . ?
C83 C81 H81 107.9 . . ?
C81 C82 H82A 109.5 . . ?
C81 C82 H82B 109.5 . . ?
C81 C82 H82C 109.5 . . ?
H82A C82 H82B 109.5 . . ?
H82A C82 H82C 109.5 . . ?
H82B C82 H82C 109.5 . . ?
C81 C83 H83A 109.5 . . ?
C81 C83 H83B 109.5 . . ?
C81 C83 H83C 109.5 . . ?
H83A C83 H83B 109.5 . . ?
H83A C83 H83C 109.5 . . ?
H83B C83 H83C 109.5 . . ?
H84A C84 H84B 107.6 . . ?
C85 C84 H84A 108.7 . . ?
C85 C84 H84B 108.7 . . ?
N5 C84 H84A 108.7 . . ?
N5 C84 H84B 108.7 . . ?
N5 C84 C85 114.3(3) . . ?
C86 C85 C84 121.1(4) . . ?
C90 C85 C84 120.2(4) . . ?
C90 C85 C86 118.7(4) . . ?
C85 C86 H86 120.4 . . ?
C85 C86 C87 119.2(5) . . ?
C87 C86 H86 120.4 . . ?
C86 C87 H87 119.7 . . ?
C88 C87 C86 120.6(5) . . ?
C88 C87 H87 119.7 . . ?
C87 C88 H88 119.6 . . ?
C87 C88 C89 120.7(5) . . ?
C89 C88 H88 119.6 . . ?
C88 C89 H89 120.4 . . ?
C90 C89 C88 119.1(6) . . ?
C90 C89 H89 120.4 . . ?
C85 C90 H90 119.1 . . ?
C89 C90 C85 121.7(5) . . ?
C89 C90 H90 119.1 . . ?
H91A C91 H91B 107.5 . . ?
C97 C91 H91A 108.5 . . ?
C97 C91 H91B 108.5 . . ?
N5 C91 H91A 108.5 . . ?
N5 C91 H91B 108.5 . . ?
N5 C91 C97 114.9(3) . . ?
C93 C92 H92 119.7 . . ?
C97 C92 H92 119.7 . . ?
C97 C92 C93 120.6(4) . . ?
C92 C93 H93 120.1 . . ?
C94 C93 C92 119.9(5) . . ?
C94 C93 H93 120.1 . . ?
C93 C94 H94 120.0 . . ?
C95 C94 C93 120.0(5) . . ?
C95 C94 H94 120.0 . . ?
C94 C95 H95 119.9 . . ?
C94 C95 C96 120.2(4) . . ?
C96 C95 H95 119.9 . . ?
C95 C96 H96 119.8 . . ?
C97 C96 C95 120.5(5) . . ?
C97 C96 H96 119.8 . . ?
C92 C97 C91 123.7(4) . . ?
C92 C97 C96 118.9(4) . . ?
C96 C97 C91 117.3(4) . . ?
H98A C98 H98B 109.5 . . ?
H98A C98 H98C 109.5 . . ?
H98B C98 H98C 109.5 . . ?
C99 C98 H98A 109.5 . . ?
C99 C98 H98B 109.5 . . ?
C99 C98 H98C 109.5 . . ?
C100 C99 C98 121.7(7) . . ?
C100 C99 C104 117.4(8) . . ?
C104 C99 C98 120.9(7) . . ?
C99 C100 H100 118.9 . . ?
C99 C100 C101 122.3(6) . . ?
C101 C100 H100 118.9 . . ?
C100 C101 H101 119.8 . . ?
C102 C101 C100 120.4(7) . . ?
C102 C101 H101 119.8 . . ?
C101 C102 H102 120.6 . . ?
C101 C102 C103 118.8(8) . . ?
C103 C102 H102 120.6 . . ?
C102 C103 H103 119.3 . . ?
C102 C103 C104 121.4(8) . . ?
C104 C103 H103 119.3 . . ?
C99 C104 H104 120.2 . . ?
C103 C104 C99 119.7(8) . . ?
C103 C104 H104 120.2 . . ?
Y2 N1 Y1 89.86(13) . . ?
C3 N1 Y1 90.4(2) . . ?
C3 N1 Y2 131.5(3) . . ?
Y1 N2 Y2 81.52(10) . . ?
C1 N2 Y1 88.9(2) . . ?
C1 N2 Y2 120.6(3) . . ?
C1 N2 Al1 124.0(3) . . ?
Al1 N2 Y1 146.25(19) . . ?
Al1 N2 Y2 86.63(13) . . ?
C59 N3 Y1 94.8(2) . . ?
C59 N3 C72 125.2(3) . . ?
C72 N3 Y1 132.5(2) . . ?
C59 N4 Y1 95.8(2) . . ?
C59 N4 C60 127.9(3) . . ?
C60 N4 Y1 131.4(2) . . ?
C59 N5 C84 120.9(3) . . ?
C59 N5 C91 123.1(3) . . ?
C91 N5 C84 115.7(3) . . ?
C20 N6 Y2 95.2(2) . . ?
C20 N6 C33 131.8(3) . . ?
C33 N6 Y2 131.9(2) . . ?
C20 N7 Y2 96.0(2) . . ?
C20 N7 C21 127.1(3) . . ?
C21 N7 Y2 132.7(3) . . ?
C20 N8 C45 123.8(3) . . ?
C20 N8 C52 121.4(3) . . ?
C45 N8 C52 113.3(3) . . ?
C5 Al1 Y2 80.7(3) . . ?
C5 Al1 C6 105.8(3) . . ?
C6 Al1 Y2 61.66(18) . . ?
C7 Al1 Y2 161.7(2) . . ?
C7 Al1 C5 115.9(3) . . ?
C7 Al1 C6 104.2(3) . . ?
N2 Al1 Y2 54.90(10) . . ?
N2 Al1 C5 102.1(2) . . ?
N2 Al1 C6 103.3(2) . . ?
N2 Al1 C7 123.7(2) . . ?

loop_
_geom_bond_atom_site_label_1
_geom_bond_atom_site_label_2
_geom_bond_distance
_geom_bond_site_symmetry_2
_geom_bond_publ_flag
Y1 Y2 3.2184(5) . ?
Y1 C1 2.724(4) . ?
Y1 C2 2.649(4) . ?
Y1 C3 2.665(4) . ?
Y1 C4 2.434(5) . ?
Y1 C59 2.838(4) . ?
Y1 N1 2.315(3) . ?
Y1 N2 2.399(3) . ?
Y1 N3 2.385(3) . ?
Y1 N4 2.370(3) . ?
Y1 H4C 2.52(6) . ?
Y2 C4 2.555(5) . ?
Y2 C20 2.815(4) . ?
Y2 N1 2.241(4) . ?
Y2 N2 2.528(3) . ?
Y2 N6 2.354(3) . ?
Y2 N7 2.328(3) . ?
Y2 Al1 3.0843(14) . ?
C1 C2 1.431(6) . ?
C1 C8 1.502(6) . ?
C1 N2 1.334(5) . ?
C2 H2 0.9500 . ?
C2 C3 1.447(6) . ?
C3 C14 1.510(6) . ?
C3 N1 1.304(5) . ?
C4 H4A 1.01(6) . ?
C4 H4B 0.96(5) . ?
C4 H4C 0.88(7) . ?
C5 H5A 0.9800 . ?
C5 H5B 0.9800 . ?
C5 H5C 0.9800 . ?
C5 Al1 1.977(6) . ?
C6 Al1 2.065(6) . ?
C7 H7A 0.9800 . ?
C7 H7B 0.9800 . ?
C7 H7C 0.9800 . ?
C7 Al1 1.944(6) . ?
C8 C9 1.390(6) . ?
C8 C13 1.395(6) . ?
C9 H9 0.9500 . ?
C9 C10 1.391(7) . ?
C10 H10 0.9500 . ?
C10 C11 1.365(7) . ?
C11 H11 0.9500 . ?
C11 C12 1.374(7) . ?
C12 H12 0.9500 . ?
C12 C13 1.400(7) . ?
C13 H13 0.9500 . ?
C14 C15 1.395(6) . ?
C14 C19 1.388(6) . ?
C15 H15 0.9500 . ?
C15 C16 1.386(7) . ?
C16 H16 0.9500 . ?
C16 C17 1.383(7) . ?
C17 H17 0.9500 . ?
C17 C18 1.375(7) . ?
C18 H18 0.9500 . ?
C18 C19 1.383(7) . ?
C19 H19 0.9500 . ?
C20 N6 1.343(5) . ?
C20 N7 1.357(5) . ?
C20 N8 1.381(5) . ?
C21 C22 1.404(6) . ?
C21 C26 1.415(6) . ?
C21 N7 1.429(5) . ?
C22 C23 1.401(6) . ?
C22 C30 1.515(7) . ?
C23 H23 0.9500 . ?
C23 C24 1.373(7) . ?
C24 H24 0.9500 . ?
C24 C25 1.375(7) . ?
C25 H25 0.9500 . ?
C25 C26 1.385(6) . ?
C26 C27 1.519(6) . ?
C27 H27 1.0000 . ?
C27 C28 1.536(7) . ?
C27 C29 1.526(7) . ?
C28 H28A 0.9800 . ?
C28 H28B 0.9800 . ?
C28 H28C 0.9800 . ?
C29 H29A 0.9800 . ?
C29 H29B 0.9800 . ?
C29 H29C 0.9800 . ?
C30 H30 1.0000 . ?
C30 C31 1.528(7) . ?
C30 C32 1.505(8) . ?
C31 H31A 0.9800 . ?
C31 H31B 0.9800 . ?
C31 H31C 0.9800 . ?
C32 H32A 0.9800 . ?
C32 H32B 0.9800 . ?
C32 H32C 0.9800 . ?
C33 C34 1.408(6) . ?
C33 C38 1.413(6) . ?
C33 N6 1.426(5) . ?
C34 C35 1.389(6) . ?
C34 C42 1.531(7) . ?
C35 H35 0.9500 . ?
C35 C36 1.372(7) . ?
C36 H36 0.9500 . ?
C36 C37 1.383(7) . ?
C37 H37 0.9500 . ?
C37 C38 1.386(6) . ?
C38 C39 1.526(6) . ?
C39 H39 1.0000 . ?
C39 C40 1.520(6) . ?
C39 C41 1.531(6) . ?
C40 H40A 0.9800 . ?
C40 H40B 0.9800 . ?
C40 H40C 0.9800 . ?
C41 H41A 0.9800 . ?
C41 H41B 0.9800 . ?
C41 H41C 0.9800 . ?
C42 H42 1.0000 . ?
C42 C43 1.547(7) . ?
C42 C44 1.527(6) . ?
C43 H43A 0.9800 . ?
C43 H43B 0.9800 . ?
C43 H43C 0.9800 . ?
C44 H44A 0.9800 . ?
C44 H44B 0.9800 . ?
C44 H44C 0.9800 . ?
C45 H45A 0.9900 . ?
C45 H45B 0.9900 . ?
C45 C46 1.509(6) . ?
C45 N8 1.468(5) . ?
C46 C47 1.388(7) . ?
C46 C51 1.374(7) . ?
C47 H47 0.9500 . ?
C47 C48 1.383(7) . ?
C48 H48 0.9500 . ?
C48 C49 1.356(9) . ?
C49 H49 0.9500 . ?
C49 C50 1.382(9) . ?
C50 H50 0.9500 . ?
C50 C51 1.408(8) . ?
C51 H51 0.9500 . ?
C52 H52A 0.9900 . ?
C52 H52B 0.9900 . ?
C52 C53 1.514(7) . ?
C52 N8 1.485(5) . ?
C53 C54 1.374(7) . ?
C53 C58 1.398(8) . ?
C54 H54 0.9500 . ?
C54 C55 1.429(9) . ?
C55 H55 0.9500 . ?
C55 C56 1.370(10) . ?
C56 H56 0.9500 . ?
C56 C57 1.357(10) . ?
C57 H57 0.9500 . ?
C57 C58 1.378(9) . ?
C58 H58 0.9500 . ?
C59 N3 1.349(5) . ?
C59 N4 1.339(5) . ?
C59 N5 1.392(5) . ?
C60 C61 1.404(6) . ?
C60 C65 1.409(6) . ?
C60 N4 1.432(5) . ?
C61 C62 1.402(6) . ?
C61 C69 1.517(6) . ?
C62 H62 0.9500 . ?
C62 C63 1.373(7) . ?
C63 H63 0.9500 . ?
C63 C64 1.368(7) . ?
C64 H64 0.9500 . ?
C64 C65 1.402(6) . ?
C65 C66 1.527(7) . ?
C66 H66 1.0000 . ?
C66 C67 1.528(6) . ?
C66 C68 1.532(7) . ?
C67 H67A 0.9800 . ?
C67 H67B 0.9800 . ?
C67 H67C 0.9800 . ?
C68 H68A 0.9800 . ?
C68 H68B 0.9800 . ?
C68 H68C 0.9800 . ?
C69 H69 1.0000 . ?
C69 C70 1.535(6) . ?
C69 C71 1.547(6) . ?
C70 H70A 0.9800 . ?
C70 H70B 0.9800 . ?
C70 H70C 0.9800 . ?
C71 H71A 0.9800 . ?
C71 H71B 0.9800 . ?
C71 H71C 0.9800 . ?
C72 C73 1.420(6) . ?
C72 C77 1.404(6) . ?
C72 N3 1.439(5) . ?
C73 C74 1.396(6) . ?
C73 C81 1.507(6) . ?
C74 H74 0.9500 . ?
C74 C75 1.387(7) . ?
C75 H75 0.9500 . ?
C75 C76 1.370(7) . ?
C76 H76 0.9500 . ?
C76 C77 1.402(6) . ?
C77 C78 1.530(6) . ?
C78 H78 1.0000 . ?
C78 C79 1.532(6) . ?
C78 C80 1.532(6) . ?
C79 H79A 0.9800 . ?
C79 H79B 0.9800 . ?
C79 H79C 0.9800 . ?
C80 H80A 0.9800 . ?
C80 H80B 0.9800 . ?
C80 H80C 0.9800 . ?
C81 H81 1.0000 . ?
C81 C82 1.536(6) . ?
C81 C83 1.546(6) . ?
C82 H82A 0.9800 . ?
C82 H82B 0.9800 . ?
C82 H82C 0.9800 . ?
C83 H83A 0.9800 . ?
C83 H83B 0.9800 . ?
C83 H83C 0.9800 . ?
C84 H84A 0.9900 . ?
C84 H84B 0.9900 . ?
C84 C85 1.516(6) . ?
C84 N5 1.476(5) . ?
C85 C86 1.395(6) . ?
C85 C90 1.387(7) . ?
C86 H86 0.9500 . ?
C86 C87 1.401(7) . ?
C87 H87 0.9500 . ?
C87 C88 1.365(8) . ?
C88 H88 0.9500 . ?
C88 C89 1.376(9) . ?
C89 H89 0.9500 . ?
C89 C90 1.376(7) . ?
C90 H90 0.9500 . ?
C91 H91A 0.9900 . ?
C91 H91B 0.9900 . ?
C91 C97 1.516(6) . ?
C91 N5 1.463(5) . ?
C92 H92 0.9500 . ?
C92 C93 1.394(7) . ?
C92 C97 1.378(6) . ?
C93 H93 0.9500 . ?
C93 C94 1.380(7) . ?
C94 H94 0.9500 . ?
C94 C95 1.367(7) . ?
C95 H95 0.9500 . ?
C95 C96 1.395(7) . ?
C96 H96 0.9500 . ?
C96 C97 1.383(6) . ?
C98 H98A 0.9800 . ?
C98 H98B 0.9800 . ?
C98 H98C 0.9800 . ?
C98 C99 1.514(10) . ?
C99 C100 1.372(9) . ?
C99 C104 1.399(10) . ?
C100 H100 0.9500 . ?
C100 C101 1.380(9) . ?
C101 H101 0.9500 . ?
C101 C102 1.360(9) . ?
C102 H102 0.9500 . ?
C102 C103 1.372(12) . ?
C103 H103 0.9500 . ?
C103 C104 1.393(12) . ?
C104 H104 0.9500 . ?
N2 Al1 1.922(4) . ?

loop_
_geom_torsion_atom_site_label_1
_geom_torsion_atom_site_label_2
_geom_torsion_atom_site_label_3
_geom_torsion_atom_site_label_4
_geom_torsion
_geom_torsion_site_symmetry_1
_geom_torsion_site_symmetry_2
_geom_torsion_site_symmetry_3
_geom_torsion_site_symmetry_4
_geom_torsion_publ_flag
Y1 C1 C2 C3 -61.9(4) . . . . ?
Y1 C1 C8 C9 -148.1(5) . . . . ?
Y1 C1 C8 C13 34.8(8) . . . . ?
Y1 C1 N2 Y2 79.5(2) . . . . ?
Y1 C1 N2 Al1 -172.1(3) . . . . ?
Y1 C2 C3 C14 139.4(3) . . . . ?
Y1 C2 C3 N1 -38.0(3) . . . . ?
Y1 C3 C14 C15 -74.0(6) . . . . ?
Y1 C3 C14 C19 103.0(5) . . . . ?
Y1 C3 N1 Y2 -90.2(3) . . . . ?
Y1 C59 N3 C72 -152.8(4) . . . . ?
Y1 C59 N4 C60 -157.2(5) . . . . ?
Y2 C20 N6 C33 168.6(5) . . . . ?
Y2 C20 N7 C21 159.1(5) . . . . ?
Y2 C20 N8 C45 -106.1(15) . . . . ?
Y2 C20 N8 C52 59.1(16) . . . . ?
C1 C2 C3 Y1 63.1(4) . . . . ?
C1 C2 C3 C14 -157.5(4) . . . . ?
C1 C2 C3 N1 25.1(6) . . . . ?
C1 C8 C9 C10 -175.4(4) . . . . ?
C1 C8 C13 C12 177.3(4) . . . . ?
C2 C1 C8 C9 -52.0(5) . . . . ?
C2 C1 C8 C13 130.8(4) . . . . ?
C2 C1 N2 Y1 -36.7(4) . . . . ?
C2 C1 N2 Y2 42.8(5) . . . . ?
C2 C1 N2 Al1 151.2(3) . . . . ?
C2 C3 C14 C15 -172.6(4) . . . . ?
C2 C3 C14 C19 4.4(6) . . . . ?
C2 C3 N1 Y1 42.8(4) . . . . ?
C2 C3 N1 Y2 -47.3(5) . . . . ?
C3 C14 C15 C16 176.4(4) . . . . ?
C3 C14 C19 C18 -177.0(4) . . . . ?
C8 C1 C2 Y1 -145.8(3) . . . . ?
C8 C1 C2 C3 152.4(4) . . . . ?
C8 C1 N2 Y1 142.7(3) . . . . ?
C8 C1 N2 Y2 -137.8(3) . . . . ?
C8 C1 N2 Al1 -29.4(5) . . . . ?
C8 C9 C10 C11 -2.2(8) . . . . ?
C9 C8 C13 C12 0.2(7) . . . . ?
C9 C10 C11 C12 0.6(8) . . . . ?
C10 C11 C12 C13 1.4(8) . . . . ?
C11 C12 C13 C8 -1.8(7) . . . . ?
C13 C8 C9 C10 1.8(7) . . . . ?
C14 C3 N1 Y1 -134.5(3) . . . . ?
C14 C3 N1 Y2 135.3(3) . . . . ?
C14 C15 C16 C17 0.9(8) . . . . ?
C15 C14 C19 C18 0.0(6) . . . . ?
C15 C16 C17 C18 -0.3(8) . . . . ?
C16 C17 C18 C19 -0.4(8) . . . . ?
C17 C18 C19 C14 0.6(7) . . . . ?
C19 C14 C15 C16 -0.7(7) . . . . ?
C21 C22 C23 C24 -0.8(8) . . . . ?
C21 C22 C30 C31 137.5(5) . . . . ?
C21 C22 C30 C32 -98.3(6) . . . . ?
C21 C26 C27 C28 -121.9(5) . . . . ?
C21 C26 C27 C29 114.5(5) . . . . ?
C22 C21 C26 C25 -1.5(7) . . . . ?
C22 C21 C26 C27 178.8(4) . . . . ?
C22 C21 N7 Y2 91.8(5) . . . . ?
C22 C21 N7 C20 -59.4(6) . . . . ?
C22 C23 C24 C25 0.1(8) . . . . ?
C23 C22 C30 C31 -47.8(6) . . . . ?
C23 C22 C30 C32 76.4(6) . . . . ?
C23 C24 C25 C26 0.0(8) . . . . ?
C24 C25 C26 C21 0.7(7) . . . . ?
C24 C25 C26 C27 -179.6(5) . . . . ?
C25 C26 C27 C28 58.4(6) . . . . ?
C25 C26 C27 C29 -65.2(6) . . . . ?
C26 C21 C22 C23 1.6(7) . . . . ?
C26 C21 C22 C30 176.3(4) . . . . ?
C26 C21 N7 Y2 -82.2(5) . . . . ?
C26 C21 N7 C20 126.6(5) . . . . ?
C30 C22 C23 C24 -175.8(5) . . . . ?
C33 C34 C35 C36 0.8(6) . . . . ?
C33 C34 C42 C43 123.5(4) . . . . ?
C33 C34 C42 C44 -113.8(4) . . . . ?
C33 C38 C39 C40 122.0(4) . . . . ?
C33 C38 C39 C41 -113.6(5) . . . . ?
C34 C33 C38 C37 2.6(6) . . . . ?
C34 C33 C38 C39 -175.3(4) . . . . ?
C34 C33 N6 Y2 81.7(5) . . . . ?
C34 C33 N6 C20 -82.9(5) . . . . ?
C34 C35 C36 C37 0.8(7) . . . . ?
C35 C34 C42 C43 -56.2(5) . . . . ?
C35 C34 C42 C44 66.5(5) . . . . ?
C35 C36 C37 C38 -0.7(7) . . . . ?
C36 C37 C38 C33 -1.0(6) . . . . ?
C36 C37 C38 C39 176.9(4) . . . . ?
C37 C38 C39 C40 -55.8(5) . . . . ?
C37 C38 C39 C41 68.6(5) . . . . ?
C38 C33 C34 C35 -2.5(6) . . . . ?
C38 C33 C34 C42 177.8(4) . . . . ?
C38 C33 N6 Y2 -91.1(4) . . . . ?
C38 C33 N6 C20 104.2(5) . . . . ?
C42 C34 C35 C36 -179.5(4) . . . . ?
C45 C46 C47 C48 175.7(4) . . . . ?
C45 C46 C51 C50 -175.1(5) . . . . ?
C46 C45 N8 C20 -101.6(5) . . . . ?
C46 C45 N8 C52 92.2(5) . . . . ?
C46 C47 C48 C49 0.2(8) . . . . ?
C47 C46 C51 C50 1.1(7) . . . . ?
C47 C48 C49 C50 0.0(9) . . . . ?
C48 C49 C50 C51 0.3(9) . . . . ?
C49 C50 C51 C46 -0.9(8) . . . . ?
C51 C46 C47 C48 -0.7(7) . . . . ?
C52 C53 C54 C55 179.8(5) . . . . ?
C52 C53 C58 C57 -179.6(5) . . . . ?
C53 C52 N8 C20 -111.9(5) . . . . ?
C53 C52 N8 C45 54.7(5) . . . . ?
C53 C54 C55 C56 0.1(9) . . . . ?
C54 C53 C58 C57 0.6(8) . . . . ?
C54 C55 C56 C57 -0.1(10) . . . . ?
C55 C56 C57 C58 0.2(11) . . . . ?
C56 C57 C58 C53 -0.5(10) . . . . ?
C58 C53 C54 C55 -0.4(8) . . . . ?
C60 C61 C62 C63 0.1(6) . . . . ?
C60 C61 C69 C70 -151.3(4) . . . . ?
C60 C61 C69 C71 86.2(5) . . . . ?
C60 C65 C66 C67 -146.3(4) . . . . ?
C60 C65 C66 C68 89.3(5) . . . . ?
C61 C60 C65 C64 -2.8(6) . . . . ?
C61 C60 C65 C66 179.1(4) . . . . ?
C61 C60 N4 Y1 -82.8(4) . . . . ?
C61 C60 N4 C59 66.3(6) . . . . ?
C61 C62 C63 C64 -0.3(7) . . . . ?
C62 C61 C69 C70 31.7(6) . . . . ?
C62 C61 C69 C71 -90.8(5) . . . . ?
C62 C63 C64 C65 -1.1(7) . . . . ?
C63 C64 C65 C60 2.6(6) . . . . ?
C63 C64 C65 C66 -179.2(4) . . . . ?
C64 C65 C66 C67 35.6(6) . . . . ?
C64 C65 C66 C68 -88.8(5) . . . . ?
C65 C60 C61 C62 1.4(6) . . . . ?
C65 C60 C61 C69 -175.6(4) . . . . ?
C65 C60 N4 Y1 91.1(4) . . . . ?
C65 C60 N4 C59 -119.8(5) . . . . ?
C69 C61 C62 C63 177.2(4) . . . . ?
C72 C73 C74 C75 0.3(6) . . . . ?
C72 C73 C81 C82 80.0(5) . . . . ?
C72 C73 C81 C83 -157.8(4) . . . . ?
C72 C77 C78 C79 119.1(4) . . . . ?
C72 C77 C78 C80 -119.5(4) . . . . ?
C73 C72 C77 C76 1.7(5) . . . . ?
C73 C72 C77 C78 -179.0(4) . . . . ?
C73 C72 N3 Y1 -78.2(4) . . . . ?
C73 C72 N3 C59 63.7(5) . . . . ?
C73 C74 C75 C76 0.0(7) . . . . ?
C74 C73 C81 C82 -94.1(5) . . . . ?
C74 C73 C81 C83 28.2(5) . . . . ?
C74 C75 C76 C77 0.5(7) . . . . ?
C75 C76 C77 C72 -1.4(6) . . . . ?
C75 C76 C77 C78 179.2(4) . . . . ?
C76 C77 C78 C79 -61.5(5) . . . . ?
C76 C77 C78 C80 59.9(5) . . . . ?
C77 C72 C73 C74 -1.2(5) . . . . ?
C77 C72 C73 C81 -175.4(3) . . . . ?
C77 C72 N3 Y1 96.3(4) . . . . ?
C77 C72 N3 C59 -121.8(4) . . . . ?
C81 C73 C74 C75 174.6(4) . . . . ?
C84 C85 C86 C87 176.3(4) . . . . ?
C84 C85 C90 C89 -176.5(4) . . . . ?
C85 C84 N5 C59 122.4(4) . . . . ?
C85 C84 N5 C91 -51.3(5) . . . . ?
C85 C86 C87 C88 0.8(7) . . . . ?
C86 C85 C90 C89 0.1(7) . . . . ?
C86 C87 C88 C89 -1.1(8) . . . . ?
C87 C88 C89 C90 1.0(8) . . . . ?
C88 C89 C90 C85 -0.4(8) . . . . ?
C90 C85 C86 C87 -0.2(7) . . . . ?
C92 C93 C94 C95 0.3(8) . . . . ?
C93 C92 C97 C91 -177.4(4) . . . . ?
C93 C92 C97 C96 -0.3(7) . . . . ?
C93 C94 C95 C96 -0.2(8) . . . . ?
C94 C95 C96 C97 -0.2(8) . . . . ?
C95 C96 C97 C91 177.7(4) . . . . ?
C95 C96 C97 C92 0.5(7) . . . . ?
C97 C91 N5 C59 126.0(4) . . . . ?
C97 C91 N5 C84 -60.5(5) . . . . ?
C97 C92 C93 C94 -0.1(8) . . . . ?
C98 C99 C100 C101 -178.0(6) . . . . ?
C98 C99 C104 C103 178.3(6) . . . . ?
C99 C100 C101 C102 0.5(9) . . . . ?
C100 C99 C104 C103 0.5(9) . . . . ?
C100 C101 C102 C103 -0.9(10) . . . . ?
C101 C102 C103 C104 1.2(11) . . . . ?
C102 C103 C104 C99 -1.0(10) . . . . ?
C104 C99 C100 C101 -0.3(8) . . . . ?
N1 C3 C14 C15 4.9(6) . . . . ?
N1 C3 C14 C19 -178.2(4) . . . . ?
N2 C1 C2 Y1 33.7(4) . . . . ?
N2 C1 C2 C3 -28.2(6) . . . . ?
N2 C1 C8 C9 128.5(5) . . . . ?
N2 C1 C8 C13 -48.6(5) . . . . ?
N3 C59 N4 Y1 -3.7(4) . . . . ?
N3 C59 N4 C60 -160.9(4) . . . . ?
N3 C59 N5 C84 20.8(6) . . . . ?
N3 C59 N5 C91 -166.0(4) . . . . ?
N3 C72 C73 C74 173.3(3) . . . . ?
N3 C72 C73 C81 -0.8(5) . . . . ?
N3 C72 C77 C76 -172.8(3) . . . . ?
N3 C72 C77 C78 6.6(6) . . . . ?
N4 C59 N3 Y1 3.7(4) . . . . ?
N4 C59 N3 C72 -149.1(4) . . . . ?
N4 C59 N5 C84 -157.4(4) . . . . ?
N4 C59 N5 C91 15.8(6) . . . . ?
N4 C60 C61 C62 175.2(3) . . . . ?
N4 C60 C61 C69 -1.9(6) . . . . ?
N4 C60 C65 C64 -176.7(3) . . . . ?
N4 C60 C65 C66 5.2(5) . . . . ?
N5 C59 N3 Y1 -174.7(4) . . . . ?
N5 C59 N3 C72 32.5(6) . . . . ?
N5 C59 N4 Y1 174.7(4) . . . . ?
N5 C59 N4 C60 17.5(7) . . . . ?
N5 C84 C85 C86 97.2(5) . . . . ?
N5 C84 C85 C90 -86.3(5) . . . . ?
N5 C91 C97 C92 -23.1(6) . . . . ?
N5 C91 C97 C96 159.7(4) . . . . ?
N6 C20 N7 Y2 -9.1(4) . . . . ?
N6 C20 N7 C21 150.1(4) . . . . ?
N6 C20 N8 C45 -6.6(7) . . . . ?
N6 C20 N8 C52 158.5(4) . . . . ?
N6 C33 C34 C35 -175.1(4) . . . . ?
N6 C33 C34 C42 5.2(6) . . . . ?
N6 C33 C38 C37 175.5(3) . . . . ?
N6 C33 C38 C39 -2.3(6) . . . . ?
N7 C20 N6 Y2 9.0(3) . . . . ?
N7 C20 N6 C33 177.6(4) . . . . ?
N7 C20 N8 C45 177.7(4) . . . . ?
N7 C20 N8 C52 -17.2(6) . . . . ?
N7 C21 C22 C23 -172.3(4) . . . . ?
N7 C21 C22 C30 2.4(7) . . . . ?
N7 C21 C26 C25 172.5(4) . . . . ?
N7 C21 C26 C27 -7.2(6) . . . . ?
N8 C20 N6 Y2 -167.2(4) . . . . ?
N8 C20 N6 C33 1.5(7) . . . . ?
N8 C20 N7 Y2 167.2(3) . . . . ?
N8 C20 N7 C21 -33.7(7) . . . . ?
N8 C45 C46 C47 148.4(4) . . . . ?
N8 C45 C46 C51 -35.5(6) . . . . ?
N8 C52 C53 C54 -110.8(5) . . . . ?
N8 C52 C53 C58 69.4(6) . . . . ?
